data_9017660
loop_
_publ_author_name
'Gatta, G. D.'
'Bosi, F.'
'McIntyre, G. J.'
'Skogby, H.'

_publ_section_title
;
 First accurate location of two proton sites in tourmaline: A single-crystal
 neutron diffraction study of oxy-dravite
 Note: H1 site on the three-fold axis
;
_journal_name_full 'Mineralogical Magazine'
_journal_page_first 681
_journal_page_last 692
_journal_volume 78
_journal_year 2014
_chemical_compound_source 'Osarara, Narok District, Kenya'
_chemical_formula_sum 'Al6.624 B3 Fe0.6 H3.194 Mg1.776 Na0.866 O31 Si6'
_chemical_name_mineral Oxy-dravite
_space_group_IT_number 160
_space_group_name_Hall 'R 3 -2"'
_space_group_name_H-M_alt 'R 3 m :H'
_symmetry_space_group_name_H-M 'R 3 m :H'
_cell_angle_alpha 90
_cell_angle_beta 90
_cell_angle_gamma 120
_cell_length_a 15.9272
_cell_length_b 15.9272
_cell_length_c 7.2001
_cell_formula_units_Z 3
_cell_volume 1581.787
_database_code_amcsd 0020483
_exptl_crystal_density_diffrn 3.072
_cod_data_source_file inputs/fixed/downloads/18/18567.cif
_cod_data_source_block 18567
_cod_original_sg_symbol_H-M 'R 3 m'
_cod_original_formula_sum 'Na.866 Al6.624 Mg1.776 Fe.6 B3 Si6 O31 H3.194'
_cod_database_code 9017660

loop_
_space_group_symop_operation_xyz
x,y,z
2/3+x,1/3+y,1/3+z
1/3+x,2/3+y,2/3+z
x,x-y,z
2/3+x,1/3+x-y,1/3+z
1/3+x,2/3+x-y,2/3+z
-y,-x,z
2/3-y,1/3-x,1/3+z
1/3-y,2/3-x,2/3+z
-x+y,y,z
2/3-x+y,1/3+y,1/3+z
1/3-x+y,2/3+y,2/3+z
-y,x-y,z
2/3-y,1/3+x-y,1/3+z
1/3-y,2/3+x-y,2/3+z
-x+y,-x,z
2/3-x+y,1/3-x,1/3+z
1/3-x+y,2/3-x,2/3+z

loop_
_atom_site_aniso_label
_atom_site_aniso_U_11
_atom_site_aniso_U_22
_atom_site_aniso_U_33
_atom_site_aniso_U_12
_atom_site_aniso_U_13
_atom_site_aniso_U_23
NaX 0.00820 0.00820 0.01500 0.00410 0.00000 0.00000
AlY 0.00540 0.00330 0.00780 0.00270 0.00280 0.00140
MgY 0.00540 0.00330 0.00780 0.00270 0.00280 0.00140
FeY 0.00540 0.00330 0.00780 0.00270 0.00280 0.00140
AlZ 0.00230 0.00200 0.00300 0.00080 0.00040 0.00010
MgZ 0.00230 0.00200 0.00300 0.00080 0.00040 0.00010
B 0.00230 0.00220 0.00600 0.00110 0.00040 0.00070
SiT 0.00280 0.00230 0.00390 0.00130 0.00050 0.00040
O1 0.01110 0.01110 0.00600 0.00560 0.00000 0.00000
O2 0.00960 0.00320 0.00800 0.00160 0.00040 0.00090
O3 0.01880 0.01040 0.00540 0.00940 0.00070 0.00040
O4 0.00420 0.00880 0.00710 0.00440 0.00070 0.00140
O5 0.00820 0.00420 0.00700 0.00410 0.00070 0.00030
O6 0.00730 0.00750 0.00450 0.00520 0.00070 0.00080
O7 0.00490 0.00360 0.00700 0.00060 0.00240 0.00050
O8 0.00340 0.00610 0.01120 0.00250 0.00060 0.00110
H3 0.04690 0.02990 0.00810 0.02320 0.00090 0.00050

loop_
_atom_site_label
_atom_site_fract_x
_atom_site_fract_y
_atom_site_fract_z
_atom_site_occupancy
_atom_site_U_iso_or_equiv
NaX 0.00000 0.00000 0.23230 0.86600 0.01050
AlY 0.12264 0.06132 0.63587 0.52600 0.00528
MgY 0.12264 0.06132 0.63587 0.27400 0.00528
FeY 0.12264 0.06132 0.63587 0.20000 0.00528
AlZ 0.29767 0.26140 0.61072 0.84100 0.00251
MgZ 0.29767 0.26140 0.61072 0.15900 0.00251
B 0.10991 0.21982 0.45430 1.00000 0.00353
SiT 0.19161 0.18988 0.00084 1.00000 0.00300
O1 0.00000 0.00000 0.77115 1.00000 0.00943
O2 0.06069 0.12138 0.48767 1.00000 0.00766
O3 0.26138 0.13069 0.50988 1.00800 0.01060
O4 0.09379 0.18759 0.07268 1.00000 0.00618
O5 0.18437 0.09219 0.09380 1.00000 0.00603
O6 0.19456 0.18438 0.77774 1.00000 0.00579
O7 0.28540 0.28484 0.07821 1.00000 0.00586
O8 0.20920 0.27008 0.43993 1.00000 0.00688
H3 0.25760 0.12880 0.37511 0.98300 0.02630
H1 0.00000 0.00000 0.90420 0.24500 0.03000

loop_
_cod_related_entry_id
_cod_related_entry_database
_cod_related_entry_code
1 AMCSD 0020483
